data_2222377
loop_
_publ_author_name
'Tang, Zhan'
'Xu, Min'
'Zhang, Hui-Cheng'
'Feng, Hai'

_publ_section_title
;
 <i>N</i>-[2-(2-Chlorophenyl)-2-hydroxyethyl]propan-2-aminium
 hemioxalate
;
_journal_coeditor_code IS2425
_journal_issue 7
_journal_name_full 'Acta Crystallographica Section E'
_journal_page_first o1670
_journal_paper_doi 10.1107/S1600536809022740
_journal_volume 65
_journal_year 2009
_chemical_formula_iupac '2C11 H17 Cl N O +, C2 O4 2-'
_chemical_formula_moiety '2(C11 H17 Cl N O +), C2 O4 2-'
_chemical_formula_sum 'C24 H34 Cl2 N2 O6'
_chemical_formula_weight 517.44
_chemical_name_systematic
;
Bis{<i>N</i>-[2-(2-chlorophenyl)-2-hydroxyethyl]propan-2-aminium} oxalate
;
_space_group_IT_number 14
_symmetry_cell_setting monoclinic
_symmetry_space_group_name_Hall '-P 2yn'
_symmetry_space_group_name_H-M 'P 1 21/n 1'
_cell_angle_alpha 90.0000
_cell_angle_beta 110.8377(13)
_cell_angle_gamma 90.0000
_cell_formula_units_Z 2
_cell_length_a 6.9951(3)
_cell_length_b 17.8821(8)
_cell_length_c 11.2236(6)
_cell_measurement_reflns_used 8056
_cell_measurement_temperature 296.0(10)
_cell_measurement_theta_max 27.4
_cell_measurement_theta_min 3.0
_cell_volume 1312.10(11)
_computing_cell_refinement 'PROCESS-AUTO (Rigaku/MSC, 2004)'
_computing_data_collection 'PROCESS-AUTO (Rigaku/MSC, 2004)'
_computing_data_reduction 'CrystalStructure (Rigaku/MSC, 2004)'
_computing_molecular_graphics 'ORTEP-3 (Farrugia, 1997)'
_computing_publication_material 'CrystalStructure (Rigaku/MSC, 2004)'
_computing_structure_refinement 'SHELXL97 (Sheldrick, 2008)'
_computing_structure_solution 'SIR97 (Altomare <i>et al</i>., 1999)'
_diffrn_detector_area_resol_mean 10.00
_diffrn_measured_fraction_theta_full 0.996
_diffrn_measured_fraction_theta_max 0.996
_diffrn_measurement_device_type 'Rigaku R-AXIS RAPID'
_diffrn_measurement_method \w
_diffrn_radiation_type 'Mo K\a'
_diffrn_radiation_wavelength 0.71075
_diffrn_reflns_av_R_equivalents 0.032
_diffrn_reflns_limit_h_max 9
_diffrn_reflns_limit_h_min -8
_diffrn_reflns_limit_k_max 23
_diffrn_reflns_limit_k_min -23
_diffrn_reflns_limit_l_max 14
_diffrn_reflns_limit_l_min -14
_diffrn_reflns_number 12562
_diffrn_reflns_theta_full 27.44
_diffrn_reflns_theta_max 27.44
_exptl_absorpt_coefficient_mu 0.287
_exptl_absorpt_correction_T_max 0.939
_exptl_absorpt_correction_T_min 0.836
_exptl_absorpt_correction_type multi-scan
_exptl_absorpt_process_details '(<i>ABSCOR</i>; Higashi, 1995)'
_exptl_crystal_colour colorless
_exptl_crystal_density_diffrn 1.310
_exptl_crystal_density_method 'not measured'
_exptl_crystal_description chunk
_exptl_crystal_F_000 548.00
_exptl_crystal_size_max 0.53
_exptl_crystal_size_mid 0.24
_exptl_crystal_size_min 0.22
_refine_diff_density_max 0.26
_refine_diff_density_min -0.28
_refine_ls_extinction_coef 0.0233(11)
_refine_ls_extinction_method 'SHELXL97 (Sheldrick, 2008)'
_refine_ls_goodness_of_fit_ref 1.003
_refine_ls_hydrogen_treatment constr
_refine_ls_number_parameters 156
_refine_ls_number_reflns 2978
_refine_ls_R_factor_gt 0.0361
_refine_ls_shift/su_max 0.0000
_refine_ls_structure_factor_coef Fsqd
_refine_ls_weighting_details 'w = 1/[\s^2^(Fo^2^)+(0.01P)^2^+P] where P=(Fo^2^+2Fc^2^)/3'
_refine_ls_weighting_scheme calc
_refine_ls_wR_factor_ref 0.0890
_reflns_number_gt 1974
_reflns_number_total 2978
_reflns_threshold_expression F^2^>2\s(F^2^)
_cod_data_source_file is2425.cif
_cod_data_source_block I
_cod_depositor_comments
;

2019-10-07
Z value and formula fixed to values more according to usual
chemical conventions.                 miguel
;
_cod_original_formula_weight 258.72
_cod_original_formula_moiety 'C11 H17 Cl N O +, 0.5(C2 O4 2-)'
_cod_original_formula_iupac 'C11 H17 Cl N O +, 0.5C2 O4 2-'
_cod_original_formula_units_Z 4
_cod_original_sg_symbol_H-M 'P 21/n'
_cod_original_formula_sum 'C12 H17 Cl N O3 '
_cod_database_code 2222377
_cod_database_fobs_code 2222377

loop_
_symmetry_equiv_pos_site_id
_symmetry_equiv_pos_as_xyz
1 +X,+Y,+Z
2 1/2-X,1/2+Y,1/2-Z
3 -X,-Y,-Z
4 1/2+X,1/2-Y,1/2+Z

loop_
_atom_site_type_symbol
_atom_site_label
_atom_site_fract_x
_atom_site_fract_y
_atom_site_fract_z
_atom_site_U_iso_or_equiv
_atom_site_adp_type
_atom_site_calc_flag
_atom_site_refinement_flags
_atom_site_occupancy
_atom_site_disorder_assembly
_atom_site_disorder_group
Cl Cl1 0.23746(9) 0.45230(3) 0.93857(6) 0.0615(2) Uani d . 1.00 . .
O O1 -0.11289(19) 0.65111(8) 0.75048(13) 0.0482(3) Uani d . 1.00 . .
O O2 0.7592(2) 0.51348(8) 0.52819(14) 0.0533(4) Uani d . 1.00 . .
O O3 0.5489(2) 0.57840(8) 0.59837(14) 0.0545(4) Uani d . 1.00 . .
N N1 0.1107(2) 0.60395(9) 0.59068(14) 0.0407(3) Uani d . 1.00 . .
C C1 0.0439(2) 0.59654(11) 0.79473(18) 0.0388(4) Uani d . 1.00 . .
C C2 0.1458(2) 0.60032(11) 0.93762(18) 0.0396(4) Uani d . 1.00 . .
C C3 0.2344(2) 0.53840(12) 1.0113(2) 0.0444(4) Uani d . 1.00 . .
C C4 0.3216(3) 0.54182(14) 1.1422(2) 0.0586(6) Uani d . 1.00 . .
C C5 0.3270(3) 0.60876(17) 1.2028(2) 0.0660(6) Uani d . 1.00 . .
C C6 0.2451(3) 0.67209(14) 1.1332(2) 0.0625(6) Uani d . 1.00 . .
C C7 0.1541(3) 0.66749(12) 1.0015(2) 0.0508(5) Uani d . 1.00 . .
C C8 0.2025(2) 0.60998(12) 0.73238(19) 0.0449(4) Uani d . 1.00 . .
C C9 0.0455(3) 0.67572(12) 0.5169(2) 0.0551(5) Uani d . 1.00 . .
C C10 0.2283(4) 0.72303(14) 0.5249(2) 0.0847(8) Uani d . 1.00 . .
C C11 -0.0786(4) 0.65560(18) 0.3802(2) 0.0861(9) Uani d . 1.00 . .
C C12 0.5890(2) 0.52673(10) 0.53649(18) 0.0392(4) Uani d . 1.00 . .
H H1 -0.0160 0.5468 0.7708 0.047 Uiso c R 1.00 . .
H H4 0.3763 0.4991 1.1890 0.070 Uiso c R 1.00 . .
H H5 0.3860 0.6115 1.2912 0.079 Uiso c R 1.00 . .
H H6 0.2509 0.7177 1.1743 0.075 Uiso c R 1.00 . .
H H7 0.0975 0.7102 0.9551 0.061 Uiso c R 1.00 . .
H H9 -0.0414 0.7039 0.5528 0.066 Uiso c R 1.00 . .
H H81 0.3105 0.5731 0.7640 0.054 Uiso c R 1.00 . .
H H82 0.2596 0.6597 0.7548 0.054 Uiso c R 1.00 . .
H H101 0.3196 0.6945 0.4959 0.102 Uiso c R 1.00 . .
H H102 0.2982 0.7382 0.6116 0.102 Uiso c R 1.00 . .
H H103 0.1835 0.7665 0.4721 0.102 Uiso c R 1.00 . .
H H111 0.0052 0.6279 0.3442 0.103 Uiso c R 1.00 . .
H H112 -0.1938 0.6257 0.3779 0.103 Uiso c R 1.00 . .
H H113 -0.1261 0.7005 0.3318 0.103 Uiso c R 1.00 . .
H H201 -0.2198 0.6315 0.7042 0.056 Uiso c R 1.00 . .
H H301 0.0045 0.5758 0.5726 0.049 Uiso c R 1.00 . .
H H302 0.1996 0.5829 0.5649 0.049 Uiso c R 1.00 . .

loop_
_atom_site_aniso_label
_atom_site_aniso_U_11
_atom_site_aniso_U_22
_atom_site_aniso_U_33
_atom_site_aniso_U_12
_atom_site_aniso_U_13
_atom_site_aniso_U_23
Cl1 0.0558(3) 0.0521(3) 0.0871(4) 0.0098(2) 0.0383(3) 0.0072(2)
O1 0.0378(7) 0.0493(8) 0.0556(9) 0.0046(6) 0.0144(6) -0.0037(6)
O2 0.0357(7) 0.0627(9) 0.0671(10) -0.0080(6) 0.0252(6) -0.0189(7)
O3 0.0411(7) 0.0567(8) 0.0662(10) 0.0009(6) 0.0198(7) -0.0194(7)
N1 0.0394(8) 0.0443(8) 0.0430(9) 0.0000(7) 0.0206(7) -0.0041(7)
C1 0.0341(9) 0.0391(9) 0.0451(11) -0.0016(8) 0.0164(8) -0.0018(8)
C2 0.0328(9) 0.0469(10) 0.0428(11) -0.0061(8) 0.0182(8) -0.0007(8)
C3 0.0328(9) 0.0549(12) 0.0512(12) 0.0008(8) 0.0221(8) 0.0040(9)
C4 0.0411(11) 0.0856(17) 0.0540(14) 0.0099(11) 0.0230(10) 0.0188(12)
C5 0.0499(12) 0.101(2) 0.0460(13) -0.0074(13) 0.0160(10) 0.0018(14)
C6 0.0678(14) 0.0711(16) 0.0518(14) -0.0222(13) 0.0254(11) -0.0182(12)
C7 0.0561(12) 0.0492(11) 0.0501(13) -0.0104(10) 0.0225(10) -0.0045(9)
C8 0.0356(9) 0.0569(12) 0.0440(11) -0.0018(9) 0.0163(8) -0.0020(9)
C9 0.0627(13) 0.0510(12) 0.0593(14) 0.0133(10) 0.0313(11) 0.0094(10)
C10 0.111(2) 0.0592(15) 0.087(2) -0.0184(15) 0.0387(18) 0.0117(14)
C11 0.0840(19) 0.106(2) 0.0580(17) -0.0009(17) 0.0130(14) 0.0242(15)
C12 0.0346(9) 0.0427(10) 0.0420(10) 0.0026(8) 0.0158(8) 0.0021(8)

loop_
_atom_type_symbol
_atom_type_description
_atom_type_scat_dispersion_real
_atom_type_scat_dispersion_imag
_atom_type_scat_source
C C 0.003 0.002
;
International Tables for Crystallography
(1992, Vol. C, Tables 4.2.6.8 and 6.1.1.4)
;
H H 0.000 0.000
;
International Tables for Crystallography
(1992, Vol. C, Table 6.1.1.4)
;
O O 0.011 0.006
;
International Tables for Crystallography
(1992, Vol. C, Tables 4.2.6.8 and 6.1.1.4)
;
N N 0.006 0.003
;
International Tables for Crystallography
(1992, Vol. C, Tables 4.2.6.8 and 6.1.1.4)
;
Cl Cl 0.148 0.159
;
International Tables for Crystallography
(1992, Vol. C, Tables 4.2.6.8 and 6.1.1.4)
;

loop_
_geom_angle_atom_site_label_1
_geom_angle_atom_site_label_2
_geom_angle_atom_site_label_3
_geom_angle_site_symmetry_1
_geom_angle_site_symmetry_2
_geom_angle_site_symmetry_3
_geom_angle
_geom_angle_publ_flag
C8 N1 C9 . . . 117.09(15) ?
O1 C1 C2 . . . 110.83(16) ?
O1 C1 C8 . . . 109.18(16) ?
C2 C1 C8 . . . 109.57(14) ?
C1 C2 C3 . . . 122.66(18) ?
C1 C2 C7 . . . 120.33(17) ?
C3 C2 C7 . . . 117.01(17) ?
Cl1 C3 C2 . . . 120.12(15) ?
Cl1 C3 C4 . . . 117.61(17) ?
C2 C3 C4 . . . 122.3(2) ?
C3 C4 C5 . . . 119.5(2) ?
C4 C5 C6 . . . 120.2(2) ?
C5 C6 C7 . . . 119.7(2) ?
C2 C7 C6 . . . 121.31(19) ?
N1 C8 C1 . . . 111.70(14) ?
N1 C9 C10 . . . 111.11(17) ?
N1 C9 C11 . . . 107.88(18) ?
C10 C9 C11 . . . 111.2(2) ?
O2 C12 O3 . . . 126.27(16) ?
O2 C12 C12 . . 3_666 116.79(17) ?
O3 C12 C12 . . 3_666 116.94(17) ?
C1 O1 H201 . . . 110.2 ?
C8 N1 H301 . . . 107.5 ?
C8 N1 H302 . . . 107.5 ?
C9 N1 H301 . . . 107.5 ?
C9 N1 H302 . . . 107.5 ?
H301 N1 H302 . . . 109.5 ?
O1 C1 H1 . . . 109.1 ?
C2 C1 H1 . . . 109.1 ?
C8 C1 H1 . . . 109.1 ?
C3 C4 H4 . . . 120.3 ?
C5 C4 H4 . . . 120.3 ?
C4 C5 H5 . . . 119.9 ?
C6 C5 H5 . . . 119.9 ?
C5 C6 H6 . . . 120.2 ?
C7 C6 H6 . . . 120.2 ?
C2 C7 H7 . . . 119.3 ?
C6 C7 H7 . . . 119.3 ?
N1 C8 H81 . . . 108.9 ?
N1 C8 H82 . . . 108.9 ?
C1 C8 H81 . . . 108.9 ?
C1 C8 H82 . . . 108.9 ?
H81 C8 H82 . . . 109.5 ?
N1 C9 H9 . . . 108.9 ?
C10 C9 H9 . . . 108.9 ?
C11 C9 H9 . . . 108.9 ?
C9 C10 H101 . . . 109.5 ?
C9 C10 H102 . . . 109.5 ?
C9 C10 H103 . . . 109.5 ?
H101 C10 H102 . . . 109.5 ?
H101 C10 H103 . . . 109.5 ?
H102 C10 H103 . . . 109.5 ?
C9 C11 H111 . . . 109.5 ?
C9 C11 H112 . . . 109.5 ?
C9 C11 H113 . . . 109.5 ?
H111 C11 H112 . . . 109.5 ?
H111 C11 H113 . . . 109.5 ?
H112 C11 H113 . . . 109.5 ?

loop_
_geom_bond_atom_site_label_1
_geom_bond_atom_site_label_2
_geom_bond_site_symmetry_1
_geom_bond_site_symmetry_2
_geom_bond_distance
_geom_bond_publ_flag
Cl1 C3 . . 1.746(2) ?
O1 C1 . . 1.419(2) ?
O2 C12 . . 1.249(2) ?
O3 C12 . . 1.246(2) ?
N1 C8 . . 1.492(2) ?
N1 C9 . . 1.507(2) ?
C1 C2 . . 1.507(2) ?
C1 C8 . . 1.527(3) ?
C2 C3 . . 1.389(2) ?
C2 C7 . . 1.389(2) ?
C3 C4 . . 1.377(3) ?
C4 C5 . . 1.371(3) ?
C5 C6 . . 1.379(3) ?
C6 C7 . . 1.388(3) ?
C9 C10 . . 1.509(4) ?
C9 C11 . . 1.513(3) ?
C12 C12 . 3_666 1.552(2) ?
O1 H201 . . 0.822 ?
N1 H301 . . 0.860 ?
N1 H302 . . 0.860 ?
C1 H1 . . 0.980 ?
C4 H4 . . 0.930 ?
C5 H5 . . 0.930 ?
C6 H6 . . 0.930 ?
C7 H7 . . 0.930 ?
C8 H81 . . 0.970 ?
C8 H82 . . 0.970 ?
C9 H9 . . 0.980 ?
C10 H101 . . 0.960 ?
C10 H102 . . 0.960 ?
C10 H103 . . 0.960 ?
C11 H111 . . 0.960 ?
C11 H112 . . 0.960 ?
C11 H113 . . 0.960 ?

loop_
_geom_hbond_atom_site_label_D
_geom_hbond_atom_site_label_H
_geom_hbond_atom_site_label_A
_geom_hbond_site_symmetry_A
_geom_hbond_distance_DH
_geom_hbond_distance_HA
_geom_hbond_distance_DA
_geom_hbond_angle_DHA
O1 H201 O3 1_455 0.82 1.89 2.707(2) 175
N1 H301 O2 1_455 0.86 1.96 2.816(2) 179
N1 H302 O3 . 0.86 2.34 3.070(2) 143
N1 H302 O2 3_666 0.86 2.09 2.807(2) 141
C6 H6 O1 4_565 0.93 2.56 3.433(3) 156

loop_
_geom_torsion_atom_site_label_1
_geom_torsion_atom_site_label_2
_geom_torsion_atom_site_label_3
_geom_torsion_atom_site_label_4
_geom_torsion_site_symmetry_1
_geom_torsion_site_symmetry_2
_geom_torsion_site_symmetry_3
_geom_torsion_site_symmetry_4
_geom_torsion
_geom_torsion_publ_flag
C8 N1 C9 C10 . . . . 68.7(2) ?
C8 N1 C9 C11 . . . . -169.2(2) ?
C9 N1 C8 C1 . . . . 96.3(2) ?
O1 C1 C2 C3 . . . . 151.32(19) ?
O1 C1 C2 C7 . . . . -28.6(2) ?
O1 C1 C8 N1 . . . . -60.6(2) ?
C2 C1 C8 N1 . . . . 177.85(15) ?
C8 C1 C2 C3 . . . . -88.1(2) ?
C8 C1 C2 C7 . . . . 91.9(2) ?
C1 C2 C3 Cl1 . . . . 1.9(2) ?
C1 C2 C3 C4 . . . . -177.9(2) ?
C1 C2 C7 C6 . . . . 179.3(2) ?
C3 C2 C7 C6 . . . . -0.7(3) ?
C7 C2 C3 Cl1 . . . . -178.20(17) ?
C7 C2 C3 C4 . . . . 2.0(3) ?
Cl1 C3 C4 C5 . . . . 178.38(19) ?
C2 C3 C4 C5 . . . . -1.8(3) ?
C3 C4 C5 C6 . . . . 0.2(3) ?
C4 C5 C6 C7 . . . . 1.1(4) ?
C5 C6 C7 C2 . . . . -0.9(3) ?
O2 C12 C12 O3 . . 3_666 3_666 -0.5(2) ?
O3 C12 C12 O2 . . 3_666 3_666 0.5(2) ?
